data_7229367
loop_
_publ_author_name
'Quarez, Eric'
'Deunf, Elise'
'Cadiou, Vincent'
'Gutel, Thibaut'
'Boucher, Florent'
'Guyomard, Dominique'
'Dolhem, Franck'
'Poizot, Philippe'

_publ_section_title
;
 Investigating the crystal structures of alkaline and alkaline-earth metal
 salts of 2,5-(dianilino)terephthalic acid
;
_journal_name_full CrystEngComm
_journal_paper_doi 10.1039/C7CE01501A
_journal_year 2017
_chemical_formula_moiety 'C20 H26 Li2 N2 O10, 2(H2 O)'
_chemical_formula_sum 'C20 H30 Li2 N2 O12'
_chemical_formula_weight 504.3
_chemical_name_systematic ' ?'
_space_group_IT_number 2
_symmetry_cell_setting triclinic
_symmetry_Int_Tables_number 2
_symmetry_space_group_name_Hall '-P 1'
_symmetry_space_group_name_H-M 'P -1'
_audit_update_record
;
2017-10-04 deposited with the CCDC.
2017-10-19 downloaded from the CCDC.
;
_cell_angle_alpha 98.674(7)
_cell_angle_beta 107.377(14)
_cell_angle_gamma 90.655(6)
_cell_formula_units_Z 1
_cell_length_a 7.4372(6)
_cell_length_b 8.2866(5)
_cell_length_c 10.6200(13)
_cell_measurement_reflns_used 9575
_cell_measurement_temperature 173
_cell_measurement_theta_max 27.5
_cell_measurement_theta_min 2.04
_cell_volume 616.38(11)
_computing_cell_refinement 'Dirax/LSQ (Duisenberg et al., 2000)'
_computing_data_collection 'Collect (Nonius BV, 1998)'
_computing_data_reduction 'EvalCCD (Duisenberg et al., 2003)'
_computing_molecular_graphics 'DIAMOND (Brandenburg, 1999)'
_computing_publication_material 'JANA2006 (Petricek et al., 2014) and publCIF (Westrip, 2010)'
_computing_structure_refinement 'JANA2006 (Petricek et al., 2014)'
_computing_structure_solution 'SHELXT (Sheldrick, 2015)'
_diffrn_ambient_temperature 173
_diffrn_detector 'CCD area detector'
_diffrn_measured_fraction_theta_full 1
_diffrn_measured_fraction_theta_max 1
_diffrn_measurement_device 'four-circle diffractometer'
_diffrn_measurement_device_type 'Bruker-Nonius Kappa CCD'
_diffrn_measurement_method 'phi and omega scans'
_diffrn_radiation_monochromator graphite
_diffrn_radiation_probe x-ray
_diffrn_radiation_source 'sealed X-ray tube'
_diffrn_radiation_type 'Mo K\a'
_diffrn_radiation_wavelength 0.71073
_diffrn_reflns_av_R_equivalents 0.0688
_diffrn_reflns_av_unetI/netI 0.0577
_diffrn_reflns_limit_h_max 9
_diffrn_reflns_limit_h_min -9
_diffrn_reflns_limit_k_max 10
_diffrn_reflns_limit_k_min -10
_diffrn_reflns_limit_l_max 13
_diffrn_reflns_limit_l_min -13
_diffrn_reflns_number 9575
_diffrn_reflns_theta_full 27.5
_diffrn_reflns_theta_max 27.5
_diffrn_reflns_theta_min 2.04
_exptl_absorpt_coefficient_mu 0.111
_exptl_absorpt_correction_T_max 0.9341
_exptl_absorpt_correction_T_min 0.758
_exptl_absorpt_correction_type gaussian
_exptl_absorpt_process_details Jana2006
_exptl_crystal_colour light_yellow
_exptl_crystal_density_diffrn 1.3587
_exptl_crystal_description block
_exptl_crystal_F_000 266
_exptl_crystal_recrystallization_method 'Re-crystallisation from solvent'
_exptl_crystal_size_max 0.197
_exptl_crystal_size_mid 0.168
_exptl_crystal_size_min 0.165
_refine_diff_density_max 0.32
_refine_diff_density_min -0.33
_refine_ls_extinction_method none
_refine_ls_goodness_of_fit_gt 1.54
_refine_ls_goodness_of_fit_ref 1.42
_refine_ls_hydrogen_treatment mixed
_refine_ls_number_constraints 24
_refine_ls_number_parameters 199
_refine_ls_number_reflns 2827
_refine_ls_number_restraints 0
_refine_ls_R_factor_all 0.1076
_refine_ls_R_factor_gt 0.0491
_refine_ls_shift/su_max 0.0002
_refine_ls_shift/su_mean 0.0000
_refine_ls_structure_factor_coef Fsqd
_refine_ls_weighting_details w=1/(\s^2^(I)+0.0016I^2^)
_refine_ls_weighting_scheme sigma
_refine_ls_wR_factor_gt 0.1020
_refine_ls_wR_factor_ref 0.1255
_reflns_number_gt 1670
_reflns_number_total 2827
_reflns_threshold_expression I>3\s(I)
_cod_data_source_file c7ce01501a2.cif
_cod_data_source_block I
_cod_depositor_comments
;
The following automatic conversions were performed:

'_diffrn_radiation_probe' value 'X-ray' changed to 'x-ray' according
to
/home/data/users/saulius/crontab/automatic-downloads/rss-feeds/RSC/lib/dictionaries/cif_core.dic
dictionary named 'cif_core.dic' version 2.4.2 from 2011-04-26.

'_exptl_absorpt_correction_type' value 'Gaussian' changed to
'gaussian' according to
/home/data/users/saulius/crontab/automatic-downloads/rss-feeds/RSC/lib/dictionaries/cif_core.dic
dictionary named 'cif_core.dic' version 2.4.2 from 2011-04-26.

Automatic conversion script
Id: cif_fix_values 4973 2017-02-22 13:04:09Z antanas 
;
_cod_database_code 7229367

loop_
_space_group_symop_id
_space_group_symop_operation_xyz
1 x,y,z
2 -x,-y,-z

loop_
_atom_site_label
_atom_site_type_symbol
_atom_site_fract_x
_atom_site_fract_y
_atom_site_fract_z
_atom_site_adp_type
_atom_site_U_iso_or_equiv
_atom_site_site_symmetry_multiplicity
_atom_site_occupancy
_atom_site_calc_flag
O11a O 0.37413(18) 0.75585(17) 0.23134(13) Uani 0.0237(6) 2 1 d
O12a O 0.58286(18) 0.58030(17) 0.19178(13) Uani 0.0221(5) 2 1 d
N21a N 0.7710(2) 0.2653(2) 0.56877(17) Uani 0.0201(6) 2 1 d
C1a C 0.4833(3) 0.5700(2) 0.38413(19) Uani 0.0175(7) 2 1 d
C2a C 0.6312(3) 0.3790(2) 0.53426(20) Uani 0.0180(7) 2 1 d
C3a C 0.6100(3) 0.4505(2) 0.4207(2) Uani 0.0190(7) 2 1 d
C11a C 0.4786(3) 0.6406(2) 0.2611(2) Uani 0.0183(7) 2 1 d
C21a C 0.8441(3) 0.1879(3) 0.4645(2) Uani 0.0194(7) 2 1 d
C22a C 0.7453(3) 0.0571(3) 0.3722(2) Uani 0.0273(8) 2 1 d
C23a C 0.8177(3) -0.0141(3) 0.2733(2) Uani 0.0353(10) 2 1 d
C24a C 0.9875(3) 0.0447(3) 0.2656(2) Uani 0.0331(10) 2 1 d
C25a C 1.0854(3) 0.1755(3) 0.3564(2) Uani 0.0346(10) 2 1 d
C26a C 1.0131(3) 0.2469(3) 0.4568(2) Uani 0.0289(9) 2 1 d
H21a H 0.734(3) 0.201(3) 0.618(3) Uiso 0.043(8) 2 1 d
H22a H 0.628003 0.016271 0.376832 Uiso 0.0328 2 1 d
H23a H 0.750022 -0.104357 0.209919 Uiso 0.0423 2 1 d
H24a H 1.036885 -0.005387 0.19741 Uiso 0.0397 2 1 d
H25a H 1.201797 0.217037 0.350789 Uiso 0.0415 2 1 d
H26a H 1.081053 0.33683 0.520383 Uiso 0.0347 2 1 d
H3a H 0.686019 0.415904 0.365122 Uiso 0.0228 2 1 d
O1b O 0.4557(2) 0.72309(19) -0.02994(18) Uani 0.0252(6) 2 1 d
O2b O 0.2831(3) 1.06451(20) 0.07668(17) Uani 0.0308(7) 2 1 d
O3b O 0.0202(2) 0.7220(2) -0.01426(18) Uani 0.0264(6) 2 1 d
Li1b Li 0.2784(5) 0.8319(4) 0.0588(4) Uani 0.0275(14) 2 1 d
H11b H 0.507(4) 0.672(4) 0.041(3) Uiso 0.077(11) 2 1 d
H12b H 0.430(3) 0.644(4) -0.101(3) Uiso 0.055(9) 2 1 d
H21b H 0.387(4) 1.125(4) 0.071(3) Uiso 0.071(10) 2 1 d
H22b H 0.187(4) 1.119(4) 0.060(3) Uiso 0.065(10) 2 1 d
H31b H -0.002(3) 0.675(3) 0.054(3) Uiso 0.058(9) 2 1 d
H32b H 0.016(4) 0.638(4) -0.079(3) Uiso 0.066(10) 2 1 d
O1c O 0.9540(3) 0.5667(2) 0.18607(17) Uani 0.0277(6) 2 1 d
H11c H 1.037(4) 0.609(4) 0.257(3) Uiso 0.069(11) 2 1 d
H12c H 0.837(4) 0.570(4) 0.200(3) Uiso 0.083(11) 2 1 d

loop_
_atom_site_aniso_label
_atom_site_aniso_type_symbol
_atom_site_aniso_U_11
_atom_site_aniso_U_22
_atom_site_aniso_U_33
_atom_site_aniso_U_12
_atom_site_aniso_U_13
_atom_site_aniso_U_23
O11a O 0.0304(8) 0.0222(9) 0.0222(9) 0.0086(7) 0.0110(6) 0.0090(7)
O12a O 0.0283(8) 0.0231(8) 0.0188(8) 0.0051(6) 0.0115(6) 0.0063(7)
N21a N 0.0241(10) 0.0210(10) 0.0177(10) 0.0072(8) 0.0083(8) 0.0064(8)
C1a C 0.0190(10) 0.0184(11) 0.0144(11) -0.0018(9) 0.0040(8) 0.0028(9)
C2a C 0.0208(11) 0.0147(11) 0.0168(11) -0.0002(8) 0.0037(8) 0.0014(9)
C3a C 0.0225(11) 0.0182(11) 0.0171(11) 0.0007(9) 0.0081(8) 0.0014(9)
C11a C 0.0215(11) 0.0162(11) 0.0165(11) -0.0017(9) 0.0055(8) 0.0017(9)
C21a C 0.0225(11) 0.0207(12) 0.0170(11) 0.0063(9) 0.0068(9) 0.0075(9)
C22a C 0.0328(13) 0.0243(13) 0.0270(13) -0.0037(10) 0.0128(10) 0.0037(10)
C23a C 0.0541(16) 0.0249(14) 0.0289(14) -0.0034(11) 0.0195(12) -0.0025(11)
C24a C 0.0505(15) 0.0315(15) 0.0266(14) 0.0160(12) 0.0225(11) 0.0100(12)
C25a C 0.0311(13) 0.0444(16) 0.0325(14) 0.0025(11) 0.0155(11) 0.0075(12)
C26a C 0.0287(12) 0.0321(14) 0.0251(13) -0.0020(10) 0.0092(10) 0.0005(11)
O1b O 0.0339(9) 0.0222(9) 0.0219(9) 0.0015(7) 0.0113(7) 0.0048(8)
O2b O 0.0312(10) 0.0237(9) 0.0428(11) 0.0051(8) 0.0156(8) 0.0122(8)
O3b O 0.0324(9) 0.0216(9) 0.0262(9) 0.0020(7) 0.0095(7) 0.0054(8)
Li1b Li 0.033(2) 0.022(2) 0.030(2) 0.0032(16) 0.0115(17) 0.0061(17)
O1c O 0.0276(9) 0.0293(10) 0.0248(10) -0.0002(7) 0.0082(8) 0.0000(8)

loop_
_atom_type_symbol
_atom_type_scat_dispersion_real
_atom_type_scat_dispersion_imag
_atom_type_scat_source
C 0.0033 0.0016 'International Tables Vol C tables 4.2.6.8 and 6.1.1.1'
H 0.0000 0.0000 'International Tables Vol C tables 4.2.6.8 and 6.1.1.1'
Li -0.0003 0.0001 'International Tables Vol C tables 4.2.6.8 and 6.1.1.1'
N 0.0061 0.0033 'International Tables Vol C tables 4.2.6.8 and 6.1.1.1'
O 0.0106 0.0060 'International Tables Vol C tables 4.2.6.8 and 6.1.1.1'

loop_
_exptl_crystal_face_index_h
_exptl_crystal_face_index_k
_exptl_crystal_face_index_l
_exptl_crystal_face_perp_dist
-2 28 23 0.51636
-24 13 17 2.08617
5 -27 -7 0.50836
30 -6 -19 0.62713
-9 11 -25 0.51886
7 -4 25 0.118

loop_
_geom_angle_atom_site_label_1
_geom_angle_atom_site_label_2
_geom_angle_atom_site_label_3
_geom_angle_site_symmetry_1
_geom_angle_site_symmetry_3
_geom_angle
C11a O11a Li1b . . 129.02(18)
C2a N21a C21a . . 117.35(17)
C2a N21a H21a . . 107.5(15)
C21a N21a H21a . . 117.7(16)
C2a C1a C3a 2_666 . 118.5(2)
C2a C1a C11a 2_666 . 123.41(18)
C3a C1a C11a . . 118.06(19)
N21a C2a C1a . 2_666 121.90(19)
N21a C2a C3a . . 120.1(2)
C1a C2a C3a 2_666 . 117.96(18)
C1a C3a C2a . . 123.5(2)
C1a C3a H3a . . 118.24
C2a C3a H3a . . 118.24
O11a C11a O12a . . 123.0(2)
O11a C11a C1a . . 119.0(2)
O12a C11a C1a . . 117.99(18)
N21a C21a C22a . . 120.9(2)
N21a C21a C26a . . 119.26(17)
C22a C21a C26a . . 119.9(2)
C21a C22a C23a . . 119.7(2)
C21a C22a H22a . . 120.14
C23a C22a H22a . . 120.14
C22a C23a C24a . . 120.5(2)
C22a C23a H23a . . 119.76
C24a C23a H23a . . 119.76
C23a C24a C25a . . 120.0(2)
C23a C24a H24a . . 120.01
C25a C24a H24a . . 120.01
C24a C25a C26a . . 119.6(2)
C24a C25a H25a . . 120.18
C26a C25a H25a . . 120.18
C21a C26a C25a . . 120.29(19)
C21a C26a H26a . . 119.86
C25a C26a H26a . . 119.86
Li1b O1b H11b . . 91(2)
Li1b O1b H12b . . 128.5(17)
H11b O1b H12b . . 105(3)
Li1b O2b H21b . . 121.5(19)
Li1b O2b H22b . . 125(2)
H21b O2b H22b . . 110(3)
Li1b O3b H31b . . 106.4(14)
Li1b O3b H32b . . 110.8(18)
H31b O3b H32b . . 105(3)
O11a Li1b O1b . . 98.34(17)
O11a Li1b O2b . . 112.52(18)
O11a Li1b O3b . . 102.3(2)
O1b Li1b O2b . . 116.0(2)
O1b Li1b O3b . . 111.55(17)
O2b Li1b O3b . . 114.20(19)

loop_
_geom_bond_atom_site_label_1
_geom_bond_atom_site_label_2
_geom_bond_site_symmetry_2
_geom_bond_distance
O11a C11a . 1.256(2)
O11a Li1b . 1.959(4)
O12a C11a . 1.277(3)
N21a C2a . 1.415(3)
N21a C21a . 1.445(3)
N21a H21a . 0.90(3)
C1a C2a 2_666 1.412(3)
C1a C3a . 1.393(3)
C1a C11a . 1.501(3)
C2a C3a . 1.390(3)
C3a H3a . 0.95
C21a C22a . 1.381(3)
C21a C26a . 1.372(3)
C22a C23a . 1.378(4)
C22a H22a . 0.95
C23a C24a . 1.378(4)
C23a H23a . 0.95
C24a C25a . 1.372(3)
C24a H24a . 0.95
C25a C26a . 1.391(4)
C25a H25a . 0.95
C26a H26a . 0.95
O1b Li1b . 1.988(4)
O1b H11b . 0.91(3)
O1b H12b . 0.90(3)
O2b Li1b . 1.907(4)
O2b H21b . 0.94(3)
O2b H22b . 0.84(3)
O3b Li1b . 1.993(4)
O3b H31b . 0.93(3)
O3b H32b . 0.90(3)
O1c H11c . 0.84(3)
H12c O1c . 0.92(4)

loop_
_geom_hbond_atom_site_label_D
_geom_hbond_atom_site_label_H
_geom_hbond_atom_site_label_A
_geom_hbond_site_symmetry_A
_geom_hbond_distance_DH
_geom_hbond_distance_HA
_geom_hbond_distance_DA
_geom_hbond_angle_DHA
N21a H21a O11a 2_666 0.90(3) 1.98(3) 2.679(3) 133(2)
C3a H3a O12a . 0.95 2.40 2.759(3) 101.85
C3a H3a C21a . 0.95 2.44 2.809(3) 102.58
O1b H11b O12a . 0.91(3) 1.82(4) 2.716(2) 172(3)
O1b H11b C11a . 0.91(3) 2.46(4) 3.221(3) 142(3)
O1b H12b O12a 2_665 0.90(3) 1.94(3) 2.783(2) 155(3)
O2b H21b O1b 2_675 0.94(3) 1.89(3) 2.807(3) 165(3)
O2b H22b O3b 2_575 0.84(3) 2.03(3) 2.865(2) 171(3)
O3b H31b O1c 1_455 0.93(3) 1.88(3) 2.804(3) 176(3)
O3b H32b O1c 2_665 0.90(3) 1.95(3) 2.827(2) 166(3)
O1c H11c N21a 2_766 0.84(3) 2.09(3) 2.926(2) 174(3)
O1c H12c O12a . 0.92(4) 1.87(3) 2.782(2) 168(3)
